data_4061402
_journal_name_full Organometallics
_journal_paper_doi 10.1021/om049318g
_journal_year 2005
_chemical_formula_sum 'C40 H63 N2 Ti'
_chemical_formula_weight 619.82
_space_group_IT_number 14
_symmetry_cell_setting monoclinic
_symmetry_space_group_name_Hall '-P 2yn'
_symmetry_space_group_name_H-M 'P 1 21/n 1'
_cell_angle_alpha 90.00
_cell_angle_beta 96.395(2)
_cell_angle_gamma 90.00
_cell_formula_units_Z 4
_cell_length_a 12.1397(10)
_cell_length_b 17.3749(14)
_cell_length_c 17.8523(14)
_cell_measurement_temperature 122(2)
_cell_volume 3742.1(5)
_diffrn_ambient_temperature 122(2)
_exptl_crystal_density_diffrn 1.100
_cod_depositor_comments
;
The following automatic conversions were performed:
'_symmetry_cell_setting' value 'Monoclinic' changed to 'monoclinic'
according to '/home/saulius/struct/CIF-dictionaries/cif_core.dic'
dictionary named 'cif_core.dic' version 2.4.1 from 2010-06-29.

Automatic conversion script
Id: cif_fix_enum 1527 2010-12-29 10:47:43Z saulius 
;
_cod_original_sg_symbol_H-M 'P 21/n'
_cod_database_code 4061402

loop_
_symmetry_equiv_pos_as_xyz
'x, y, z'
'-x+1/2, y+1/2, -z+1/2'
'-x, -y, -z'
'x-1/2, -y-1/2, z-1/2'

loop_
_atom_site_label
_atom_site_type_symbol
_atom_site_fract_x
_atom_site_fract_y
_atom_site_fract_z
_atom_site_U_iso_or_equiv
_atom_site_adp_type
_atom_site_occupancy
_atom_site_symmetry_multiplicity
_atom_site_calc_flag
_atom_site_refinement_flags
_atom_site_disorder_assembly
_atom_site_disorder_group
Ti1 Ti 0.87361(3) 0.10649(2) 0.80420(2) 0.01808(9) Uani 0.87 1 d P . .
N2 N 1.01009(11) 0.17266(8) 0.80209(8) 0.0244(3) Uani 1 1 d . . .
C3 C 1.05596(13) 0.22434(9) 0.85281(10) 0.0219(4) Uani 1 1 d . . .
C4 C 1.00449(14) 0.24069(10) 0.91673(10) 0.0230(4) Uani 1 1 d . . .
C5 C 0.90252(13) 0.21560(9) 0.93850(9) 0.0202(3) Uani 1 1 d . . .
N6 N 0.83705(11) 0.17106(8) 0.89108(7) 0.0198(3) Uani 1 1 d . . .
C7 C 1.03880(14) 0.15486(10) 0.72801(10) 0.0251(4) Uani 1 1 d . . .
C8 C 1.00238(15) 0.20349(11) 0.66678(10) 0.0283(4) Uani 1 1 d . . .
C9 C 1.01139(19) 0.17644(13) 0.59491(12) 0.0384(5) Uani 1 1 d . . .
C10 C 1.0557(2) 0.10489(13) 0.58235(13) 0.0468(6) Uani 1 1 d . . .
C11 C 1.09510(19) 0.05927(13) 0.64253(12) 0.0406(5) Uani 1 1 d . . .
C12 C 1.08822(15) 0.08289(11) 0.71625(11) 0.0299(4) Uani 1 1 d . . .
C13 C 1.13782(17) 0.03041(12) 0.77975(12) 0.0359(5) Uani 1 1 d . . .
C14 C 1.26472(19) 0.02594(16) 0.78241(18) 0.0531(6) Uani 1 1 d . . .
C15 C 1.0910(2) -0.05146(13) 0.77193(14) 0.0432(5) Uani 1 1 d . . .
C16 C 0.95399(16) 0.28256(11) 0.67793(11) 0.0315(4) Uani 1 1 d . . .
C17 C 0.8292(2) 0.28366(18) 0.6578(2) 0.0728(10) Uani 1 1 d . . .
C18 C 1.0087(3) 0.34538(15) 0.63467(19) 0.0575(7) Uani 1 1 d . . .
C19 C 1.16921(14) 0.26570(10) 0.84929(11) 0.0274(4) Uani 1 1 d . . .
C20 C 1.22803(16) 0.25026(13) 0.77979(13) 0.0343(5) Uani 1 1 d . . .
C21 C 1.15291(17) 0.35342(12) 0.85446(14) 0.0361(5) Uani 1 1 d . . .
C22 C 1.24770(16) 0.23853(15) 0.91816(14) 0.0410(5) Uani 1 1 d . . .
C23 C 0.87731(14) 0.24377(10) 1.01736(10) 0.0250(4) Uani 1 1 d . . .
C24 C 0.97546(17) 0.22007(15) 1.07536(11) 0.0367(5) Uani 1 1 d . . .
C25 C 0.86672(19) 0.33137(12) 1.01627(13) 0.0347(4) Uani 1 1 d . . .
C26 C 0.77363(16) 0.21060(13) 1.04717(11) 0.0293(4) Uani 1 1 d . . .
C27 C 0.72922(13) 0.14171(10) 0.90139(9) 0.0201(3) Uani 1 1 d . . .
C28 C 0.63387(13) 0.18496(10) 0.87804(9) 0.0223(4) Uani 1 1 d . . .
C29 C 0.53141(14) 0.15110(12) 0.88537(10) 0.0297(4) Uani 1 1 d . . .
C30 C 0.52386(16) 0.07771(12) 0.91383(11) 0.0346(4) Uani 1 1 d . . .
C31 C 0.61896(16) 0.03540(12) 0.93491(11) 0.0322(4) Uani 1 1 d . . .
C32 C 0.72337(14) 0.06590(10) 0.92871(10) 0.0259(4) Uani 1 1 d . . .
C33 C 0.83153(16) 0.02192(12) 0.95133(12) 0.0348(4) Uani 1 1 d . . .
C34 C 0.89152(17) 0.00794(12) 0.87948(12) 0.0376(5) Uani 1 1 d . . .
C35 C 0.8175(2) -0.05042(14) 0.99667(15) 0.0500(6) Uani 1 1 d . . .
C36 C 0.63947(15) 0.26594(10) 0.84696(10) 0.0252(4) Uani 1 1 d . . .
C37 C 0.58771(19) 0.26956(13) 0.76452(11) 0.0368(5) Uani 1 1 d . . .
C38 C 0.57990(19) 0.32435(13) 0.89284(13) 0.0383(5) Uani 1 1 d . . .
C39 C 0.78199(18) 0.07311(13) 0.69966(12) 0.0365(5) Uani 1 1 d . . .
C40 C 0.67706(15) 0.02780(11) 0.67323(11) 0.0320(4) Uani 1 1 d . . .
C41 C 0.6592(3) 0.0217(2) 0.58743(16) 0.0800(11) Uani 1 1 d . . .
C42 C 0.6847(3) -0.05210(17) 0.7059(2) 0.0732(10) Uani 1 1 d . . .
C43 C 0.5757(2) 0.0684(3) 0.6976(3) 0.0860(13) Uani 1 1 d . . .
H44 H 1.0410(15) 0.2744(11) 0.9515(11) 0.022(5) Uiso 1 1 d . . .
H45 H 0.9864(17) 0.2071(12) 0.5546(13) 0.040(6) Uiso 1 1 d . . .
H46 H 1.061(2) 0.0899(14) 0.5346(15) 0.058(7) Uiso 1 1 d . . .
H47 H 1.1290(19) 0.0102(13) 0.6334(12) 0.049(6) Uiso 1 1 d . . .
H48 H 1.1170(15) 0.0518(11) 0.8237(11) 0.026(5) Uiso 1 1 d . . .
H49 H 1.295(2) -0.0161(17) 0.8203(16) 0.081(9) Uiso 1 1 d . . .
H50 H 1.285(2) 0.0046(15) 0.7332(15) 0.061(8) Uiso 1 1 d . . .
H51 H 1.298(2) 0.0810(17) 0.7915(15) 0.070(8) Uiso 1 1 d . . .
H52 H 1.1131(19) -0.0759(13) 0.7217(13) 0.049(6) Uiso 1 1 d . . .
H53 H 1.004(2) -0.0487(13) 0.7706(13) 0.053(7) Uiso 1 1 d . . .
H54 H 1.121(2) -0.0834(16) 0.8201(15) 0.069(8) Uiso 1 1 d . . .
H55 H 0.9674(16) 0.2959(12) 0.7303(12) 0.033(5) Uiso 1 1 d . . .
H56 H 0.799(3) 0.2397(19) 0.6948(19) 0.098(11) Uiso 1 1 d . . .
H57 H 0.795(2) 0.3387(16) 0.6642(14) 0.066(8) Uiso 1 1 d . . .
H58 H 0.822(3) 0.2694(18) 0.5991(19) 0.085(10) Uiso 1 1 d . . .
H59 H 1.089(3) 0.3483(18) 0.6399(18) 0.096(11) Uiso 1 1 d . . .
H60 H 0.983(2) 0.3348(17) 0.5788(18) 0.081(10) Uiso 1 1 d . . .
H61 H 0.9853(19) 0.3979(14) 0.6514(12) 0.046(6) Uiso 1 1 d . . .
H62 H 1.2463(18) 0.1961(13) 0.7741(12) 0.040(6) Uiso 1 1 d . . .
H63 H 1.1880(17) 0.2687(11) 0.7315(12) 0.032(5) Uiso 1 1 d . . .
H64 H 1.2993(19) 0.2764(12) 0.7865(12) 0.039(6) Uiso 1 1 d . . .
H65 H 1.1017(18) 0.3729(12) 0.8067(13) 0.042(6) Uiso 1 1 d . . .
H66 H 1.221(2) 0.3788(13) 0.8514(13) 0.049(6) Uiso 1 1 d . . .
H67 H 1.1214(18) 0.3691(12) 0.8980(13) 0.043(6) Uiso 1 1 d . . .
H68 H 1.324(2) 0.2662(13) 0.9202(13) 0.050(6) Uiso 1 1 d . . .
H69 H 1.2573(18) 0.1817(13) 0.9151(12) 0.040(6) Uiso 1 1 d . . .
H70 H 1.219(2) 0.2503(14) 0.9671(15) 0.058(7) Uiso 1 1 d . . .
H71 H 0.9847(18) 0.1634(14) 1.0792(12) 0.047(7) Uiso 1 1 d . . .
H72 H 0.961(2) 0.2365(13) 1.1224(15) 0.054(7) Uiso 1 1 d . . .
H73 H 1.046(2) 0.2429(13) 1.0666(13) 0.048(6) Uiso 1 1 d . . .
H74 H 0.8488(17) 0.3497(12) 1.0643(13) 0.037(6) Uiso 1 1 d . . .
H75 H 0.9300(19) 0.3554(13) 1.0058(12) 0.042(6) Uiso 1 1 d . . .
H76 H 0.807(2) 0.3486(14) 0.9777(14) 0.055(7) Uiso 1 1 d . . .
H77 H 0.7062(17) 0.2252(11) 1.0188(11) 0.030(5) Uiso 1 1 d . . .
H78 H 0.7751(16) 0.1536(12) 1.0520(11) 0.031(5) Uiso 1 1 d . . .
H79 H 0.7712(15) 0.2320(11) 1.0960(12) 0.027(5) Uiso 1 1 d . . .
H80 H 0.4627(17) 0.1795(11) 0.8685(11) 0.031(5) Uiso 1 1 d . . .
H81 H 0.4542(17) 0.0564(12) 0.9209(11) 0.036(5) Uiso 1 1 d . . .
H82 H 0.6138(17) -0.0157(12) 0.9557(11) 0.037(6) Uiso 1 1 d . . .
H83 H 0.8808(18) 0.0539(13) 0.9912(12) 0.045(6) Uiso 1 1 d . . .
H84 H 0.973(2) -0.0107(14) 0.8944(14) 0.063(7) Uiso 1 1 d . . .
H85 H 0.851(2) -0.0419(15) 0.8530(14) 0.064(7) Uiso 1 1 d . . .
H86 H 0.7832(15) -0.0268(11) 1.0482(11) 0.028(5) Uiso 1 1 d . . .
H87 H 0.900(2) -0.0746(16) 1.0177(16) 0.081(9) Uiso 1 1 d . . .
H88 H 0.773(3) -0.0862(17) 0.9479(17) 0.089(10) Uiso 1 1 d . . .
H89 H 0.7130(16) 0.2778(10) 0.8482(10) 0.023(5) Uiso 1 1 d . . .
H90 H 0.5952(18) 0.3251(13) 0.7405(12) 0.045(6) Uiso 1 1 d . . .
H91 H 0.500(2) 0.2536(14) 0.7602(14) 0.063(7) Uiso 1 1 d . . .
H92 H 0.6269(17) 0.2328(12) 0.7326(12) 0.036(5) Uiso 1 1 d . . .
H93 H 0.5903(18) 0.3755(13) 0.8749(12) 0.042(6) Uiso 1 1 d . . .
H94 H 0.498(2) 0.3112(14) 0.8857(13) 0.056(7) Uiso 1 1 d . . .
H95 H 0.610(2) 0.3225(14) 0.9498(15) 0.060(7) Uiso 1 1 d . . .
H96 H 0.782(2) 0.1200(16) 0.6722(15) 0.063(8) Uiso 1 1 d . . .
H97 H 0.845(2) 0.0440(16) 0.6794(15) 0.070(8) Uiso 1 1 d . . .
H99 H 0.585(2) -0.0061(16) 0.5742(16) 0.074(8) Uiso 1 1 d . . .
H101 H 0.676(3) -0.044(2) 0.766(2) 0.128(14) Uiso 1 1 d . . .
H102 H 0.620(3) -0.0835(19) 0.6801(19) 0.101(11) Uiso 1 1 d . . .
H103 H 0.754(3) -0.0741(19) 0.6897(18) 0.095(12) Uiso 1 1 d . . .
H104 H 0.512(3) 0.0375(18) 0.6813(17) 0.087(10) Uiso 1 1 d . . .
Ti1A Ti 0.8413(3) 0.1546(2) 0.78212(19) 0.0449(7) Uani 0.13 1 d P . .
H98 H 0.669(3) 0.078(2) 0.5640(18) 0.095(11) Uiso 1 1 d . . .
H106 H 0.590(3) 0.0427(18) 0.7528(19) 0.091(11) Uiso 1 1 d . . .
H100 H 0.737(4) -0.015(3) 0.582(3) 0.19(2) Uiso 1 1 d . . .
H105 H 0.571(5) 0.121(4) 0.668(4) 0.25(3) Uiso 1 1 d . . .

loop_
_atom_site_aniso_label
_atom_site_aniso_U_11
_atom_site_aniso_U_22
_atom_site_aniso_U_33
_atom_site_aniso_U_23
_atom_site_aniso_U_13
_atom_site_aniso_U_12
Ti1 0.01776(16) 0.01701(18) 0.01940(17) 0.00006(15) 0.00179(12) -0.00079(15)
N2 0.0224(7) 0.0271(8) 0.0246(8) -0.0009(6) 0.0062(6) -0.0022(6)
C3 0.0158(7) 0.0213(9) 0.0284(9) 0.0037(7) 0.0021(6) -0.0007(6)
C4 0.0209(8) 0.0228(9) 0.0243(9) -0.0020(7) -0.0015(7) -0.0026(7)
C5 0.0193(8) 0.0210(8) 0.0197(8) 0.0026(6) -0.0008(6) 0.0007(6)
N6 0.0157(6) 0.0226(7) 0.0210(7) 0.0023(6) 0.0019(5) -0.0005(5)
C7 0.0210(8) 0.0287(9) 0.0268(9) -0.0013(7) 0.0076(7) -0.0036(7)
C8 0.0270(9) 0.0307(10) 0.0286(10) 0.0025(8) 0.0097(7) -0.0001(7)
C9 0.0493(12) 0.0407(12) 0.0268(11) 0.0058(9) 0.0117(9) 0.0049(10)
C10 0.0708(16) 0.0435(13) 0.0299(11) -0.0054(10) 0.0225(11) 0.0052(12)
C11 0.0507(13) 0.0338(12) 0.0403(12) -0.0027(9) 0.0176(10) 0.0073(10)
C12 0.0265(9) 0.0296(10) 0.0345(10) -0.0008(8) 0.0082(7) 0.0002(7)
C13 0.0345(10) 0.0312(11) 0.0415(12) -0.0016(9) 0.0019(9) 0.0040(8)
C14 0.0336(12) 0.0417(14) 0.082(2) -0.0078(13) -0.0038(12) 0.0067(10)
C15 0.0478(13) 0.0335(12) 0.0488(14) 0.0015(10) 0.0072(10) 0.0021(10)
C16 0.0335(10) 0.0320(10) 0.0299(11) 0.0004(8) 0.0078(8) 0.0037(8)
C17 0.0402(14) 0.0498(17) 0.126(3) -0.0215(18) -0.0008(16) 0.0124(12)
C18 0.0714(19) 0.0374(14) 0.0695(19) 0.0191(13) 0.0334(15) 0.0153(12)
C19 0.0190(8) 0.0282(10) 0.0356(11) 0.0008(8) 0.0054(7) -0.0042(7)
C20 0.0247(9) 0.0344(12) 0.0462(13) -0.0040(9) 0.0143(9) -0.0068(8)
C21 0.0315(10) 0.0286(11) 0.0505(14) -0.0048(9) 0.0152(10) -0.0089(8)
C22 0.0198(9) 0.0532(15) 0.0492(14) 0.0059(11) -0.0002(9) -0.0052(9)
C23 0.0233(8) 0.0324(10) 0.0191(9) -0.0025(7) 0.0017(6) -0.0033(7)
C24 0.0320(11) 0.0551(15) 0.0215(10) -0.0027(9) -0.0035(8) -0.0012(10)
C25 0.0381(11) 0.0333(11) 0.0343(12) -0.0076(9) 0.0115(9) -0.0055(9)
C26 0.0299(10) 0.0402(12) 0.0182(9) -0.0014(8) 0.0049(7) -0.0044(8)
C27 0.0186(8) 0.0249(9) 0.0173(8) -0.0014(7) 0.0042(6) -0.0035(7)
C28 0.0197(8) 0.0294(9) 0.0178(8) -0.0021(7) 0.0021(6) -0.0005(7)
C29 0.0190(8) 0.0417(11) 0.0280(10) -0.0011(8) 0.0008(7) -0.0009(8)
C30 0.0244(9) 0.0472(12) 0.0322(10) 0.0013(9) 0.0033(8) -0.0149(9)
C31 0.0355(10) 0.0326(11) 0.0289(10) 0.0042(8) 0.0047(8) -0.0101(8)
C32 0.0273(9) 0.0272(10) 0.0230(9) 0.0009(7) 0.0016(7) -0.0019(7)
C33 0.0343(10) 0.0307(11) 0.0380(11) 0.0065(9) -0.0027(8) 0.0038(8)
C34 0.0296(10) 0.0359(11) 0.0467(13) -0.0025(9) 0.0022(9) 0.0029(9)
C35 0.0481(14) 0.0451(14) 0.0549(15) 0.0156(11) -0.0027(11) -0.0006(11)
C36 0.0240(9) 0.0275(9) 0.0239(9) 0.0005(7) 0.0012(7) 0.0018(7)
C37 0.0428(12) 0.0403(12) 0.0269(11) 0.0020(9) 0.0016(8) 0.0070(10)
C38 0.0431(12) 0.0380(13) 0.0342(12) -0.0008(9) 0.0061(9) 0.0099(10)
C39 0.0393(11) 0.0378(12) 0.0320(11) -0.0056(9) 0.0016(9) -0.0101(9)
C40 0.0329(10) 0.0287(10) 0.0328(10) -0.0074(8) -0.0033(8) -0.0007(8)
C41 0.097(3) 0.093(3) 0.0433(16) -0.0077(16) -0.0193(15) -0.045(2)
C42 0.0653(19) 0.0481(16) 0.098(3) 0.0152(16) -0.0289(18) -0.0197(15)
C43 0.0355(14) 0.103(3) 0.115(3) -0.065(3) -0.0126(16) 0.0050(16)
Ti1A 0.0375(16) 0.051(2) 0.0444(19) -0.0001(16) -0.0015(13) -0.0123(16)

loop_
_geom_bond_atom_site_label_1
_geom_bond_atom_site_label_2
_geom_bond_distance
_geom_bond_site_symmetry_2
_geom_bond_publ_flag
Ti1 N6 2.0038(14) . ?
Ti1 N2 2.0205(14) . ?
Ti1 C39 2.143(2) . ?
Ti1 C34 2.173(2) . ?
N2 C3 1.351(2) . ?
N2 C7 1.438(2) . ?
C3 C4 1.390(2) . ?
C3 C19 1.559(2) . ?
C4 C5 1.407(2) . ?
C4 H44 0.929(19) . ?
C5 N6 1.340(2) . ?
C5 C23 1.553(2) . ?
N6 C27 1.436(2) . ?
C7 C12 1.413(3) . ?
C7 C8 1.413(3) . ?
C8 C9 1.382(3) . ?
C8 C16 1.516(3) . ?
C9 C10 1.383(3) . ?
C9 H45 0.92(2) . ?
C10 C11 1.377(3) . ?
C10 H46 0.90(3) . ?
C11 C12 1.390(3) . ?
C11 H47 0.97(2) . ?
C12 C13 1.525(3) . ?
C13 C15 1.532(3) . ?
C13 C14 1.538(3) . ?
C13 H48 0.928(19) . ?
C14 H49 1.03(3) . ?
C14 H50 1.01(3) . ?
C14 H51 1.04(3) . ?
C15 H52 1.05(2) . ?
C15 H53 1.06(2) . ?
C15 H54 1.05(3) . ?
C16 C17 1.518(3) . ?
C16 C18 1.531(3) . ?
C16 H55 0.96(2) . ?
C17 H56 1.10(3) . ?
C17 H57 1.05(3) . ?
C17 H58 1.07(3) . ?
C18 H59 0.97(3) . ?
C18 H60 1.03(3) . ?
C18 H61 1.01(2) . ?
C19 C20 1.523(3) . ?
C19 C21 1.541(3) . ?
C19 C22 1.543(3) . ?
C20 H62 0.97(2) . ?
C20 H63 0.99(2) . ?
C20 H64 0.97(2) . ?
C21 H65 1.05(2) . ?
C21 H66 0.95(2) . ?
C21 H67 0.94(2) . ?
C22 H68 1.04(2) . ?
C22 H69 1.00(2) . ?
C22 H70 1.00(3) . ?
C23 C25 1.527(3) . ?
C23 C26 1.533(2) . ?
C23 C24 1.545(3) . ?
C24 H71 0.99(2) . ?
C24 H72 0.92(3) . ?
C24 H73 0.98(2) . ?
C25 H74 0.96(2) . ?
C25 H75 0.91(2) . ?
C25 H76 0.99(3) . ?
C26 H77 0.95(2) . ?
C26 H78 0.99(2) . ?
C26 H79 0.95(2) . ?
C27 C28 1.404(2) . ?
C27 C32 1.409(2) . ?
C28 C29 1.395(2) . ?
C28 C36 1.517(2) . ?
C29 C30 1.379(3) . ?
C29 H80 0.99(2) . ?
C30 C31 1.385(3) . ?
C30 H81 0.94(2) . ?
C31 C32 1.390(2) . ?
C31 H82 0.97(2) . ?
C32 C33 1.534(2) . ?
C33 C35 1.515(3) . ?
C33 C34 1.563(3) . ?
C33 H83 1.04(2) . ?
C34 H84 1.04(3) . ?
C34 H85 1.08(3) . ?
C35 H86 1.129(19) . ?
C35 H87 1.11(3) . ?
C35 H88 1.15(3) . ?
C36 C38 1.535(3) . ?
C36 C37 1.536(3) . ?
C36 H89 0.913(19) . ?
C37 H90 1.06(2) . ?
C37 H91 1.10(3) . ?
C37 H92 1.01(2) . ?
C38 H93 0.96(2) . ?
C38 H94 1.02(3) . ?
C38 H95 1.04(3) . ?
C39 C40 1.527(3) . ?
C39 H96 0.95(3) . ?
C39 H97 1.02(3) . ?
C40 C42 1.504(3) . ?
C40 C43 1.522(3) . ?
C40 C41 1.527(3) . ?
C41 H99 1.03(3) . ?
C41 H98 1.07(3) . ?
C41 H100 1.16(5) . ?
C42 H101 1.10(4) . ?
C42 H102 1.02(4) . ?
C42 H103 1.00(3) . ?
C43 H104 0.96(3) . ?
C43 H106 1.08(3) . ?
C43 H105 1.05(7) . ?
Ti1A H56 2.17(3) . ?
Ti1A H96 2.10(3) . ?
